data_4100584
_journal_name_full 'Journal of the American Chemical Society'
_journal_paper_doi 10.1021/ja0438112
_journal_year 2005
_chemical_formula_sum 'C55 H63.5 Cl Mn N10.5 O3 V'
_chemical_formula_weight 1060.99
_space_group_IT_number 2
_symmetry_cell_setting triclinic
_symmetry_space_group_name_Hall '-P 1'
_symmetry_space_group_name_H-M 'P -1'
_cell_angle_alpha 92.328(2)
_cell_angle_beta 98.748(2)
_cell_angle_gamma 94.309(3)
_cell_formula_units_Z 2
_cell_length_a 11.1722(17)
_cell_length_b 13.105(2)
_cell_length_c 19.514(3)
_cell_measurement_temperature 153(2)
_cell_volume 2812.0(7)
_diffrn_ambient_temperature 153(2)
_exptl_crystal_density_diffrn 1.253
_cod_depositor_comments
;
The following automatic conversions were performed:
'_symmetry_cell_setting' value 'Triclinic' changed to 'triclinic'
according to '/home/saulius/struct/CIF-dictionaries/cif_core.dic'
dictionary named 'cif_core.dic' version 2.4.1 from 2010-06-29.

Automatic conversion script
Id: cif_fix_enum 1527 2010-12-29 10:47:43Z saulius 
;
_cod_original_sg_symbol_H-M P-1
_cod_original_formula_sum 'C55 H63.50 Cl Mn N10.50 O3 V'
_cod_database_code 4100584

loop_
_symmetry_equiv_pos_as_xyz
'x, y, z'
'-x, -y, -z'

loop_
_atom_site_label
_atom_site_type_symbol
_atom_site_fract_x
_atom_site_fract_y
_atom_site_fract_z
_atom_site_U_iso_or_equiv
_atom_site_adp_type
_atom_site_occupancy
_atom_site_symmetry_multiplicity
_atom_site_calc_flag
_atom_site_refinement_flags
_atom_site_disorder_assembly
_atom_site_disorder_group
Mn1 Mn 0.15193(5) 0.58644(5) 1.05731(3) 0.03401(18) Uani 1 1 d . . .
V2 V 0.02786(6) 0.74476(5) 0.72726(3) 0.0386(2) Uani 1 1 d . . .
Cl1 Cl 0.30701(9) 0.71836(8) 1.06294(6) 0.0463(3) Uani 1 1 d . . .
O1 O -0.1125(3) 0.8068(2) 0.68262(14) 0.0475(7) Uani 1 1 d . . .
O2 O 0.0326(3) 0.6699(2) 0.64045(14) 0.0460(7) Uani 1 1 d . . .
O3 O 0.1406(3) 0.8286(3) 0.74210(16) 0.0517(8) Uani 1 1 d . . .
N1 N 0.0812(3) 0.6052(3) 0.96134(15) 0.0347(7) Uani 1 1 d . . .
N2 N 0.0327(3) 0.6716(3) 1.08754(15) 0.0366(7) Uani 1 1 d . . .
N3 N 0.1790(3) 0.5340(3) 1.14998(15) 0.0376(7) Uani 1 1 d . . .
N4 N 0.2311(3) 0.4707(3) 1.02520(15) 0.0354(7) Uani 1 1 d . . .
N5 N -0.0454(3) 0.7445(3) 0.97940(15) 0.0353(7) Uani 1 1 d . . .
N6 N 0.0676(3) 0.6501(3) 1.21138(16) 0.0420(8) Uani 1 1 d . . .
N7 N 0.3050(3) 0.3950(3) 1.13391(16) 0.0387(7) Uani 1 1 d . . .
N8 N 0.2018(3) 0.4936(2) 0.90190(15) 0.0335(7) Uani 1 1 d . . .
N9 N -0.0519(3) 0.7537(3) 0.81721(16) 0.0357(7) Uani 1 1 d . . .
N10 N 0.0889(3) 0.6137(3) 0.77456(15) 0.0357(7) Uani 1 1 d . . .
C1 C -0.0335(3) 0.7385(3) 1.04814(19) 0.0367(8) Uani 1 1 d . . .
C2 C -0.0927(3) 0.8052(3) 1.0918(2) 0.0407(9) Uani 1 1 d . . .
C3 C -0.0606(4) 0.7772(3) 1.1581(2) 0.0414(9) Uani 1 1 d . . .
C4 C 0.0188(3) 0.6945(3) 1.15494(19) 0.0401(9) Uani 1 1 d . . .
C5 C 0.1424(3) 0.5762(3) 1.20855(19) 0.0404(9) Uani 1 1 d . . .
C6 C 0.1957(4) 0.5260(4) 1.26994(19) 0.0442(10) Uani 1 1 d . . .
C7 C 0.2618(4) 0.4523(3) 1.24753(19) 0.0419(9) Uani 1 1 d . . .
C8 C 0.2509(3) 0.4578(3) 1.17237(19) 0.0390(9) Uani 1 1 d . . .
C9 C 0.2964(3) 0.4028(3) 1.06502(18) 0.0362(8) Uani 1 1 d . . .
C10 C 0.3596(3) 0.3382(3) 1.02259(19) 0.0380(8) Uani 1 1 d . . .
C11 C 0.3308(3) 0.3679(3) 0.95568(19) 0.0354(8) Uani 1 1 d . . .
C12 C 0.2495(3) 0.4492(3) 0.95839(18) 0.0332(8) Uani 1 1 d . . .
C13 C 0.1246(3) 0.5661(3) 0.90381(17) 0.0335(8) Uani 1 1 d . . .
C14 C 0.0765(3) 0.6194(3) 0.84408(18) 0.0341(8) Uani 1 1 d . . .
C15 C 0.0051(3) 0.6916(3) 0.86610(18) 0.0337(8) Uani 1 1 d . . .
C16 C 0.0091(3) 0.6833(3) 0.94008(18) 0.0346(8) Uani 1 1 d . . .
C17 C -0.1724(4) 0.8863(3) 1.0647(2) 0.0462(10) Uani 1 1 d . . .
H17A H -0.1951 0.8737 1.0138 0.055 Uiso 1 1 calc R . .
H17B H -0.2482 0.8791 1.0852 0.055 Uiso 1 1 calc R . .
C18 C -0.1179(6) 0.9937(5) 1.0789(4) 0.0843(19) Uani 1 1 d . . .
H18A H -0.0983 1.0086 1.1297 0.101 Uiso 1 1 calc R . .
H18B H -0.0413 1.0019 1.0592 0.101 Uiso 1 1 calc R . .
C19 C -0.2022(7) 1.0669(6) 1.0483(6) 0.117(3) Uani 1 1 d . . .
H19A H -0.2093 1.0611 0.9975 0.175 Uiso 1 1 calc R . .
H19B H -0.1710 1.1368 1.0651 0.175 Uiso 1 1 calc R . .
H19C H -0.2823 1.0515 1.0618 0.175 Uiso 1 1 calc R . .
C20 C -0.0939(4) 0.8186(4) 1.2246(2) 0.0480(10) Uani 1 1 d . . .
H20A H -0.1109 0.7607 1.2536 0.058 Uiso 1 1 calc R . .
H20B H -0.1694 0.8538 1.2140 0.058 Uiso 1 1 calc R . .
C21 C 0.0054(5) 0.8941(4) 1.2663(3) 0.0631(13) Uani 1 1 d . . .
H21A H 0.0818 0.8600 1.2760 0.076 Uiso 1 1 calc R . .
H21B H 0.0205 0.9536 1.2382 0.076 Uiso 1 1 calc R . .
C22 C -0.0301(7) 0.9305(6) 1.3329(3) 0.094(2) Uani 1 1 d . . .
H22A H -0.1116 0.9549 1.3241 0.142 Uiso 1 1 calc R . .
H22B H 0.0281 0.9867 1.3543 0.142 Uiso 1 1 calc R . .
H22C H -0.0302 0.8740 1.3643 0.142 Uiso 1 1 calc R . .
C23 C 0.1804(5) 0.5587(4) 1.3417(2) 0.0591(13) Uani 1 1 d . A .
H23A H 0.1019 0.5898 1.3384 0.071 Uiso 1 1 calc R . .
H23B H 0.1723 0.4958 1.3676 0.071 Uiso 1 1 calc R . .
C24A C 0.2699(13) 0.6285(15) 1.3837(8) 0.078(5) Uani 0.50 1 d P . .
C25A C 0.2655(16) 0.7054(19) 1.4305(8) 0.105(5) Uani 0.381(11) 1 d P A 1
H25A H 0.1806 0.7185 1.4318 0.157 Uiso 0.381(11) 1 calc PR A 1
H25B H 0.3096 0.7674 1.4176 0.157 Uiso 0.381(11) 1 calc PR A 1
H25C H 0.3031 0.6866 1.4765 0.157 Uiso 0.381(11) 1 calc PR A 1
C25B C 0.2821(14) 0.6773(15) 1.3592(6) 0.105(5) Uani 0.619(11) 1 d P A 2
H25D H 0.2557 0.6557 1.3102 0.157 Uiso 0.619(11) 1 calc PR A 2
H25E H 0.3690 0.6997 1.3666 0.157 Uiso 0.619(11) 1 calc PR A 2
H25F H 0.2361 0.7341 1.3718 0.157 Uiso 0.619(11) 1 calc PR A 2
C26 C 0.3381(4) 0.3793(4) 1.2882(2) 0.0494(10) Uani 1 1 d . . .
H26A H 0.3301 0.3130 1.2611 0.059 Uiso 1 1 calc R . .
H26B H 0.3054 0.3672 1.3318 0.059 Uiso 1 1 calc R . .
C27 C 0.4713(4) 0.4146(5) 1.3062(3) 0.0629(13) Uani 1 1 d . . .
H27A H 0.4808 0.4785 1.3360 0.076 Uiso 1 1 calc R . .
H27B H 0.5042 0.4299 1.2631 0.076 Uiso 1 1 calc R . .
C28 C 0.5433(6) 0.3341(6) 1.3438(4) 0.099(2) Uani 1 1 d . . .
H28A H 0.5213 0.3280 1.3903 0.148 Uiso 1 1 calc R . .
H28B H 0.6304 0.3544 1.3478 0.148 Uiso 1 1 calc R . .
H28C H 0.5245 0.2679 1.3177 0.148 Uiso 1 1 calc R . .
C29 C 0.4382(4) 0.2579(3) 1.0512(2) 0.0422(9) Uani 1 1 d . . .
H29A H 0.4592 0.2157 1.0122 0.051 Uiso 1 1 calc R . .
H29B H 0.3918 0.2125 1.0789 0.051 Uiso 1 1 calc R . .
C30 C 0.5553(4) 0.3023(4) 1.0969(2) 0.0522(11) Uani 1 1 d . . .
H30A H 0.6075 0.3377 1.0670 0.063 Uiso 1 1 calc R . .
H30B H 0.5344 0.3545 1.1302 0.063 Uiso 1 1 calc R . .
C31A C 0.6207(13) 0.2342(12) 1.1330(10) 0.116(6) Uani 0.50 1 d P . .
H31A H 0.5693 0.1707 1.1350 0.173 Uiso 0.50 1 calc PR . .
H31B H 0.6501 0.2629 1.1802 0.173 Uiso 0.50 1 calc PR . .
H31C H 0.6901 0.2194 1.1100 0.173 Uiso 0.50 1 calc PR . .
C32 C 0.3732(3) 0.3300(3) 0.89092(19) 0.0372(8) Uani 1 1 d . . .
H32A H 0.3015 0.3047 0.8565 0.045 Uiso 1 1 calc R . .
H32B H 0.4226 0.2714 0.9017 0.045 Uiso 1 1 calc R . .
C33 C 0.4486(4) 0.4119(3) 0.8585(2) 0.0457(10) Uani 1 1 d . . .
H33A H 0.3982 0.4690 0.8449 0.055 Uiso 1 1 calc R . .
H33B H 0.5186 0.4397 0.8932 0.055 Uiso 1 1 calc R . .
C34A C 0.4901(10) 0.3723(10) 0.8012(6) 0.069(3) Uani 0.50 1 d P . .
H34A H 0.5567 0.3296 0.8159 0.103 Uiso 0.50 1 calc PR . .
H34B H 0.5195 0.4285 0.7748 0.103 Uiso 0.50 1 calc PR . .
H34C H 0.4238 0.3306 0.7718 0.103 Uiso 0.50 1 calc PR . .
C35 C 0.1394(3) 0.5392(3) 0.74698(19) 0.0389(9) Uani 1 1 d . . .
H35 H 0.1712 0.4888 0.7767 0.047 Uiso 1 1 calc R . .
C36 C 0.1504(3) 0.5278(3) 0.67531(18) 0.0376(8) Uani 1 1 d . . .
C37 C 0.2112(4) 0.4443(3) 0.65356(19) 0.0418(9) Uani 1 1 d . . .
H37 H 0.2461 0.4008 0.6876 0.050 Uiso 1 1 calc R . .
C38 C 0.2220(4) 0.4232(4) 0.5850(2) 0.0469(10) Uani 1 1 d . . .
C39 C 0.1697(4) 0.4914(4) 0.5374(2) 0.0542(12) Uani 1 1 d . . .
H39 H 0.1764 0.4802 0.4898 0.065 Uiso 1 1 calc R . .
C40 C 0.1096(4) 0.5730(4) 0.5561(2) 0.0510(11) Uani 1 1 d . . .
H40 H 0.0758 0.6157 0.5213 0.061 Uiso 1 1 calc R . .
C41 C 0.0967(4) 0.5950(3) 0.62597(19) 0.0409(9) Uani 1 1 d . . .
C42 C -0.1902(4) 0.8623(3) 0.7076(2) 0.0430(9) Uani 1 1 d . . .
C43 C -0.2707(4) 0.9143(4) 0.6617(2) 0.0564(12) Uani 1 1 d . . .
H43 H -0.2646 0.9112 0.6137 0.068 Uiso 1 1 calc R . .
C44 C -0.3579(4) 0.9695(4) 0.6845(3) 0.0615(13) Uani 1 1 d . . .
H44 H -0.4096 1.0045 0.6518 0.074 Uiso 1 1 calc R . .
C45 C -0.3738(4) 0.9763(4) 0.7556(2) 0.0532(11) Uani 1 1 d . . .
C46 C -0.2947(4) 0.9268(3) 0.8009(2) 0.0447(9) Uani 1 1 d . . .
H46 H -0.3018 0.9313 0.8488 0.054 Uiso 1 1 calc R . .
C47 C -0.2031(3) 0.8695(3) 0.7798(2) 0.0401(9) Uani 1 1 d . . .
C48 C -0.1355(3) 0.8122(3) 0.8300(2) 0.0375(8) Uani 1 1 d . . .
H48 H -0.1526 0.8170 0.8762 0.045 Uiso 1 1 calc R . .
C49 C 0.2822(5) 0.3321(4) 0.5593(2) 0.0590(13) Uani 1 1 d . . .
C50 C 0.3396(5) 0.2699(4) 0.6184(3) 0.0656(15) Uani 1 1 d . . .
H50A H 0.4040 0.3130 0.6482 0.098 Uiso 1 1 calc R . .
H50B H 0.3744 0.2107 0.5990 0.098 Uiso 1 1 calc R . .
H50C H 0.2774 0.2460 0.6457 0.098 Uiso 1 1 calc R . .
C51 C 0.3824(6) 0.3692(6) 0.5182(3) 0.085(2) Uani 1 1 d . . .
H51A H 0.3471 0.4076 0.4791 0.127 Uiso 1 1 calc R . .
H51B H 0.4194 0.3100 0.5007 0.127 Uiso 1 1 calc R . .
H51C H 0.4445 0.4137 0.5486 0.127 Uiso 1 1 calc R . .
C52 C 0.1848(6) 0.2602(5) 0.5116(3) 0.088(2) Uani 1 1 d . . .
H52A H 0.1204 0.2371 0.5378 0.131 Uiso 1 1 calc R . .
H52B H 0.2225 0.2006 0.4951 0.131 Uiso 1 1 calc R . .
H52C H 0.1498 0.2973 0.4718 0.131 Uiso 1 1 calc R . .
C53 C -0.4769(5) 1.0349(5) 0.7773(3) 0.0751(17) Uani 1 1 d . . .
C54 C -0.4544(9) 1.1510(6) 0.7595(4) 0.122(3) Uani 1 1 d . . .
H54A H -0.4576 1.1553 0.7093 0.184 Uiso 1 1 calc R . .
H54B H -0.3743 1.1789 0.7833 0.184 Uiso 1 1 calc R . .
H54C H -0.5173 1.1905 0.7750 0.184 Uiso 1 1 calc R . .
C55 C -0.4778(6) 1.0380(5) 0.8549(3) 0.0720(15) Uani 1 1 d . . .
H55A H -0.5463 1.0749 0.8657 0.108 Uiso 1 1 calc R . .
H55B H -0.4016 1.0732 0.8790 0.108 Uiso 1 1 calc R . .
H55C H -0.4861 0.9679 0.8703 0.108 Uiso 1 1 calc R . .
C56 C -0.5961(6) 0.9899(9) 0.7376(5) 0.137(4) Uani 1 1 d . . .
H56A H -0.6123 0.9195 0.7511 0.206 Uiso 1 1 calc R . .
H56B H -0.5927 0.9895 0.6877 0.206 Uiso 1 1 calc R . .
H56C H -0.6613 1.0312 0.7482 0.206 Uiso 1 1 calc R . .
N11 N 0.179(2) 0.8592(11) 0.5751(7) 0.078(7) Uani 0.25 1 d P . .
C57 C 0.225(2) 0.9371(12) 0.5415(8) 0.065(7) Uani 0.25 1 d P . .
C58 C 0.294(4) 1.0016(16) 0.5220(11) 0.114(13) Uani 0.25 1 d P . .
H58A H 0.3254 1.0514 0.5605 0.171 Uiso 0.25 1 calc PR . .
H58B H 0.2502 1.0366 0.4837 0.171 Uiso 0.25 1 calc PR . .
H58C H 0.3615 0.9689 0.5062 0.171 Uiso 0.25 1 calc PR . .

loop_
_atom_site_aniso_label
_atom_site_aniso_U_11
_atom_site_aniso_U_22
_atom_site_aniso_U_33
_atom_site_aniso_U_23
_atom_site_aniso_U_13
_atom_site_aniso_U_12
Mn1 0.0326(3) 0.0498(4) 0.0186(3) 0.0074(2) -0.0007(2) 0.0029(2)
V2 0.0373(4) 0.0544(4) 0.0242(3) 0.0121(3) 0.0009(3) 0.0069(3)
Cl1 0.0377(5) 0.0538(6) 0.0447(6) 0.0100(4) -0.0013(4) -0.0021(4)
O1 0.0468(16) 0.069(2) 0.0270(13) 0.0101(13) -0.0002(12) 0.0118(14)
O2 0.0482(16) 0.0635(19) 0.0273(13) 0.0147(12) 0.0010(12) 0.0154(14)
O3 0.0456(16) 0.071(2) 0.0389(16) 0.0156(14) 0.0044(13) 0.0039(15)
N1 0.0315(15) 0.0493(19) 0.0224(14) 0.0063(13) -0.0002(11) 0.0038(13)
N2 0.0358(16) 0.0507(19) 0.0220(14) 0.0059(13) 0.0008(12) 0.0005(14)
N3 0.0376(16) 0.0530(19) 0.0203(14) 0.0074(13) -0.0012(12) -0.0003(14)
N4 0.0344(16) 0.0516(19) 0.0190(13) 0.0097(12) -0.0021(11) 0.0033(13)
N5 0.0305(15) 0.0494(19) 0.0250(15) 0.0034(13) 0.0017(12) 0.0017(13)
N6 0.0408(18) 0.061(2) 0.0232(15) 0.0050(14) 0.0032(13) -0.0009(16)
N7 0.0386(17) 0.0514(19) 0.0234(15) 0.0126(13) -0.0028(12) -0.0029(14)
N8 0.0326(15) 0.0444(17) 0.0226(14) 0.0082(12) -0.0007(11) 0.0043(13)
N9 0.0348(16) 0.0456(18) 0.0256(15) 0.0084(13) -0.0008(12) 0.0044(13)
N10 0.0321(15) 0.055(2) 0.0199(14) 0.0082(13) 0.0003(11) 0.0054(14)
C1 0.0318(18) 0.052(2) 0.0251(17) 0.0052(15) 0.0016(14) 0.0011(16)
C2 0.0326(19) 0.058(2) 0.0308(19) -0.0001(17) 0.0035(15) 0.0008(17)
C3 0.0360(19) 0.057(2) 0.0306(19) -0.0021(17) 0.0068(15) -0.0022(17)
C4 0.0358(19) 0.058(2) 0.0251(18) 0.0015(16) 0.0027(14) -0.0037(17)
C5 0.038(2) 0.060(3) 0.0213(17) 0.0069(16) 0.0005(14) -0.0038(18)
C6 0.046(2) 0.064(3) 0.0195(17) 0.0131(17) -0.0026(15) -0.0066(19)
C7 0.038(2) 0.062(3) 0.0219(17) 0.0114(16) -0.0037(15) -0.0049(18)
C8 0.0375(19) 0.052(2) 0.0247(17) 0.0099(16) -0.0011(15) -0.0041(17)
C9 0.0373(19) 0.045(2) 0.0223(16) 0.0086(14) -0.0065(14) -0.0024(16)
C10 0.0351(19) 0.048(2) 0.0283(18) 0.0094(16) -0.0023(14) 0.0001(16)
C11 0.0340(18) 0.045(2) 0.0255(17) 0.0076(15) -0.0014(14) 0.0018(15)
C12 0.0296(17) 0.045(2) 0.0237(16) 0.0082(14) 0.0003(13) 0.0002(15)
C13 0.0296(17) 0.050(2) 0.0201(16) 0.0078(14) -0.0007(13) 0.0036(15)
C14 0.0309(17) 0.049(2) 0.0211(16) 0.0092(14) 0.0007(13) 0.0014(15)
C15 0.0281(17) 0.050(2) 0.0223(16) 0.0083(15) -0.0011(13) 0.0025(15)
C16 0.0299(17) 0.046(2) 0.0258(17) 0.0079(15) -0.0011(13) 0.0002(15)
C17 0.042(2) 0.058(3) 0.036(2) -0.0010(18) 0.0016(17) 0.0058(19)
C18 0.079(4) 0.061(3) 0.102(5) 0.020(3) -0.019(4) -0.004(3)
C19 0.100(5) 0.076(5) 0.170(9) 0.040(5) 0.002(5) -0.004(4)
C20 0.048(2) 0.064(3) 0.031(2) -0.0034(18) 0.0050(17) 0.003(2)
C21 0.067(3) 0.074(3) 0.043(3) -0.010(2) 0.007(2) -0.011(3)
C22 0.104(5) 0.113(5) 0.059(4) -0.023(4) 0.012(4) -0.017(4)
C23 0.076(3) 0.076(3) 0.024(2) 0.010(2) 0.000(2) 0.012(3)
C24A 0.053(7) 0.127(13) 0.046(8) -0.023(8) 0.002(6) -0.024(7)
C25A 0.077(6) 0.197(15) 0.035(5) -0.040(7) 0.000(4) 0.015(8)
C25B 0.077(6) 0.197(15) 0.035(5) -0.040(7) 0.000(4) 0.015(8)
C26 0.053(2) 0.065(3) 0.0278(19) 0.0155(18) -0.0026(17) 0.001(2)
C27 0.051(3) 0.082(4) 0.053(3) 0.020(3) -0.003(2) 0.002(2)
C28 0.081(4) 0.122(6) 0.095(5) 0.036(5) 0.003(4) 0.018(4)
C29 0.044(2) 0.048(2) 0.0334(19) 0.0135(17) -0.0034(16) 0.0046(17)
C30 0.041(2) 0.066(3) 0.046(2) 0.009(2) -0.0055(19) 0.006(2)
C31A 0.086(10) 0.091(10) 0.153(16) 0.040(10) -0.045(10) 0.012(8)
C32 0.0379(19) 0.043(2) 0.0296(18) 0.0061(15) 0.0003(15) 0.0037(16)
C33 0.041(2) 0.051(2) 0.048(2) 0.0142(19) 0.0097(18) 0.0062(18)
C34A 0.065(6) 0.089(8) 0.051(6) 0.018(5) 0.002(5) -0.002(6)
C35 0.0333(18) 0.060(2) 0.0224(17) 0.0103(16) -0.0023(14) 0.0074(17)
C36 0.0345(18) 0.057(2) 0.0211(16) 0.0077(15) -0.0008(14) 0.0059(16)
C37 0.041(2) 0.061(3) 0.0229(17) 0.0080(16) -0.0024(15) 0.0080(18)
C38 0.047(2) 0.071(3) 0.0238(18) 0.0057(18) 0.0016(16) 0.014(2)
C39 0.063(3) 0.079(3) 0.0204(18) 0.0086(19) 0.0023(18) 0.014(2)
C40 0.057(3) 0.072(3) 0.0231(19) 0.0117(19) -0.0015(17) 0.011(2)
C41 0.041(2) 0.056(2) 0.0232(17) 0.0072(16) -0.0020(15) 0.0036(18)
C42 0.038(2) 0.057(3) 0.033(2) 0.0101(17) -0.0025(16) 0.0098(18)
C43 0.058(3) 0.073(3) 0.038(2) 0.015(2) -0.003(2) 0.018(2)
C44 0.059(3) 0.084(4) 0.041(2) 0.016(2) -0.009(2) 0.026(3)
C45 0.050(2) 0.062(3) 0.046(2) 0.006(2) -0.004(2) 0.016(2)
C46 0.048(2) 0.047(2) 0.039(2) 0.0065(17) 0.0009(17) 0.0084(18)
C47 0.0368(19) 0.048(2) 0.0332(19) 0.0082(16) -0.0023(15) 0.0038(16)
C48 0.0369(19) 0.046(2) 0.0285(18) 0.0072(15) 0.0007(15) 0.0026(16)
C49 0.071(3) 0.080(3) 0.027(2) 0.002(2) 0.001(2) 0.022(3)
C50 0.085(4) 0.079(4) 0.036(2) 0.001(2) 0.004(2) 0.036(3)
C51 0.097(4) 0.127(6) 0.044(3) 0.020(3) 0.028(3) 0.048(4)
C52 0.110(5) 0.092(5) 0.053(3) -0.016(3) -0.019(3) 0.034(4)
C53 0.070(3) 0.099(4) 0.059(3) 0.008(3) -0.001(3) 0.041(3)
C54 0.191(9) 0.117(6) 0.077(5) 0.037(4) 0.029(5) 0.100(6)
C55 0.078(4) 0.074(4) 0.067(4) -0.001(3) 0.012(3) 0.027(3)
C56 0.059(4) 0.240(12) 0.109(6) -0.043(7) -0.009(4) 0.063(6)
N11 0.18(2) 0.033(7) 0.024(7) -0.003(6) 0.036(10) -0.040(10)
C57 0.16(2) 0.027(8) 0.019(7) 0.004(6) 0.046(10) 0.011(10)
C58 0.28(4) 0.033(10) 0.039(11) 0.010(8) 0.060(18) 0.014(16)

loop_
_geom_bond_atom_site_label_1
_geom_bond_atom_site_label_2
_geom_bond_distance
_geom_bond_site_symmetry_2
_geom_bond_publ_flag
Mn1 N4 1.942(3) . ?
Mn1 N2 1.943(3) . ?
Mn1 N3 1.949(3) . ?
Mn1 N1 1.952(3) . ?
Mn1 Cl1 2.3408(12) . ?
V2 O3 1.591(3) . ?
V2 O1 1.927(3) . ?
V2 O2 1.933(3) . ?
V2 N9 2.089(3) . ?
V2 N10 2.093(3) . ?
O1 C42 1.310(5) . ?
O2 C41 1.304(5) . ?
N1 C13 1.384(5) . ?
N1 C16 1.387(5) . ?
N2 C4 1.372(5) . ?
N2 C1 1.373(5) . ?
N3 C8 1.372(5) . ?
N3 C5 1.380(5) . ?
N4 C12 1.372(5) . ?
N4 C9 1.381(5) . ?
N5 C16 1.330(5) . ?
N5 C1 1.334(5) . ?
N6 C4 1.329(5) . ?
N6 C5 1.331(6) . ?
N7 C8 1.329(5) . ?
N7 C9 1.342(5) . ?
N8 C12 1.326(4) . ?
N8 C13 1.333(5) . ?
N9 C48 1.299(5) . ?
N9 C15 1.390(4) . ?
N10 C35 1.302(5) . ?
N10 C14 1.384(4) . ?
C1 C2 1.458(6) . ?
C2 C3 1.361(6) . ?
C2 C17 1.499(6) . ?
C3 C4 1.457(6) . ?
C3 C20 1.495(5) . ?
C5 C6 1.459(5) . ?
C6 C7 1.357(6) . ?
C6 C23 1.486(6) . ?
C7 C8 1.458(5) . ?
C7 C26 1.499(6) . ?
C9 C10 1.453(6) . ?
C10 C11 1.375(5) . ?
C10 C29 1.493(5) . ?
C11 C12 1.456(5) . ?
C11 C32 1.495(5) . ?
C13 C14 1.438(5) . ?
C14 C15 1.380(5) . ?
C15 C16 1.446(5) . ?
C17 C18 1.490(7) . ?
C17 H17A 0.9900 . ?
C17 H17B 0.9900 . ?
C18 C19 1.475(9) . ?
C18 H18A 0.9900 . ?
C18 H18B 0.9900 . ?
C19 H19A 0.9800 . ?
C19 H19B 0.9800 . ?
C19 H19C 0.9800 . ?
C20 C21 1.538(6) . ?
C20 H20A 0.9900 . ?
C20 H20B 0.9900 . ?
C21 C22 1.487(8) . ?
C21 H21A 0.9900 . ?
C21 H21B 0.9900 . ?
C22 H22A 0.9800 . ?
C22 H22B 0.9800 . ?
C22 H22C 0.9800 . ?
C23 C24A 1.435(15) . ?
C23 H23A 0.9900 . ?
C23 H23B 0.9900 . ?
C24A C25B 0.83(2) . ?
C24A C25A 1.34(2) . ?
C25A H25A 0.9800 . ?
C25A H25B 0.9800 . ?
C25A H25C 0.9800 . ?
C25B H25D 0.9800 . ?
C25B H25E 0.9800 . ?
C25B H25F 0.9800 . ?
C26 C27 1.508(6) . ?
C26 H26A 0.9900 . ?
C26 H26B 0.9900 . ?
C27 C28 1.520(8) . ?
C27 H27A 0.9900 . ?
C27 H27B 0.9900 . ?
C28 H28A 0.9800 . ?
C28 H28B 0.9800 . ?
C28 H28C 0.9800 . ?
C29 C30 1.527(6) . ?
C29 H29A 0.9900 . ?
C29 H29B 0.9900 . ?
C30 C31A 1.349(13) . ?
C30 H30A 0.9900 . ?
C30 H30B 0.9900 . ?
C31A H31A 0.9800 . ?
C31A H31B 0.9800 . ?
C31A H31C 0.9800 . ?
C32 C33 1.532(5) . ?
C32 H32A 0.9900 . ?
C32 H32B 0.9900 . ?
C33 C34A 1.371(12) . ?
C33 H33A 0.9900 . ?
C33 H33B 0.9900 . ?
C34A H34A 0.9800 . ?
C34A H34B 0.9800 . ?
C34A H34C 0.9800 . ?
C35 C36 1.425(5) . ?
C35 H35 0.9500 . ?
C36 C37 1.416(6) . ?
C36 C41 1.426(5) . ?
C37 C38 1.380(5) . ?
C37 H37 0.9500 . ?
C38 C39 1.408(6) . ?
C38 C49 1.517(7) . ?
C39 C40 1.370(7) . ?
C39 H39 0.9500 . ?
C40 C41 1.413(5) . ?
C40 H40 0.9500 . ?
C42 C43 1.404(6) . ?
C42 C47 1.438(6) . ?
C43 C44 1.372(7) . ?
C43 H43 0.9500 . ?
C44 C45 1.424(7) . ?
C44 H44 0.9500 . ?
C45 C46 1.370(6) . ?
C45 C53 1.534(7) . ?
C46 C47 1.414(6) . ?
C46 H46 0.9500 . ?
C47 C48 1.419(5) . ?
C48 H48 0.9500 . ?
C49 C50 1.528(6) . ?
C49 C51 1.535(8) . ?
C49 C52 1.551(8) . ?
C50 H50A 0.9800 . ?
C50 H50B 0.9800 . ?
C50 H50C 0.9800 . ?
C51 H51A 0.9800 . ?
C51 H51B 0.9800 . ?
C51 H51C 0.9800 . ?
C52 H52A 0.9800 . ?
C52 H52B 0.9800 . ?
C52 H52C 0.9800 . ?
C53 C56 1.501(9) . ?
C53 C55 1.515(8) . ?
C53 C54 1.585(10) . ?
C54 H54A 0.9800 . ?
C54 H54B 0.9800 . ?
C54 H54C 0.9800 . ?
C55 H55A 0.9800 . ?
C55 H55B 0.9800 . ?
C55 H55C 0.9800 . ?
C56 H56A 0.9800 . ?
C56 H56B 0.9800 . ?
C56 H56C 0.9800 . ?
N11 C57 1.35(2) . ?
C57 C58 1.21(3) . ?
C58 H58A 0.9800 . ?
C58 H58B 0.9800 . ?
C58 H58C 0.9800 . ?
